data_2240325
loop_
_publ_author_name
'Schwierz, Markus'
'G\"orls, Helmar'
'Imhof, Wolfgang'

_publ_section_title
;
 Crystal structure of 2,2-dichloro-1-(piperidin-1-yl)ethanone
;
_journal_issue 1
_journal_name_full 'Acta Crystallographica Section E'
_journal_page_first o47
_journal_paper_doi 10.1107/S205698901402708X
_journal_volume 71
_journal_year 2015
_chemical_formula_iupac 'C7 H11 Cl2 N O'
_chemical_formula_moiety 'C7 H11 Cl2 N O'
_chemical_formula_sum 'C7 H11 Cl2 N O'
_chemical_formula_weight 196.07
_chemical_name_systematic
;
2,2-Dichloro-1-(piperidin-1-yl)ethanone
;
_space_group_IT_number 14
_symmetry_cell_setting monoclinic
_symmetry_space_group_name_Hall '-P 2yn'
_symmetry_space_group_name_H-M 'P 1 21/n 1'
_atom_sites_solution_hydrogens difmap
_atom_sites_solution_primary direct
_atom_sites_solution_secondary difmap
_audit_creation_method SHELXL-97
_cell_angle_alpha 90.00
_cell_angle_beta 108.9200(10)
_cell_angle_gamma 90.00
_cell_formula_units_Z 4
_cell_length_a 6.29720(10)
_cell_length_b 15.4896(2)
_cell_length_c 9.3709(2)
_cell_measurement_temperature 133(2)
_cell_volume 864.66(3)
_computing_cell_refinement
;
DENZO (Otwinowski & Minor, 1997)
;
_computing_data_collection
;
COLLECT (Nonius, 1998)
;
_computing_data_reduction
;
DENZO (Otwinowski & Minor, 1997)
;
_computing_molecular_graphics
;
ORTEP-3 for Windows (Farrugia, 2012) and Mercury (Macrae et al.,
2008)
;
_computing_publication_material
;
SHELXL97 (Sheldrick, 2008)
;
_computing_structure_refinement
;
SHELXL97 (Sheldrick, 2008)
;
_computing_structure_solution
;
SHELXS97 (Sheldrick, 2008)
;
_diffrn_ambient_temperature 133(2)
_diffrn_measured_fraction_theta_full 0.998
_diffrn_measured_fraction_theta_max 0.998
_diffrn_measurement_device_type 'Nonius KappaCCD'
_diffrn_measurement_method 'phi- + omega-scan'
_diffrn_radiation_monochromator graphite
_diffrn_radiation_source 'fine-focus sealed tube'
_diffrn_radiation_type MoK\a
_diffrn_radiation_wavelength 0.71073
_diffrn_reflns_av_R_equivalents 0.0140
_diffrn_reflns_av_sigmaI/netI 0.0172
_diffrn_reflns_limit_h_max 8
_diffrn_reflns_limit_h_min -8
_diffrn_reflns_limit_k_max 20
_diffrn_reflns_limit_k_min -17
_diffrn_reflns_limit_l_max 8
_diffrn_reflns_limit_l_min -12
_diffrn_reflns_number 5528
_diffrn_reflns_theta_full 27.49
_diffrn_reflns_theta_max 27.49
_diffrn_reflns_theta_min 2.63
_exptl_absorpt_coefficient_mu 0.692
_exptl_absorpt_correction_T_max 0.7456
_exptl_absorpt_correction_T_min 0.7123
_exptl_absorpt_correction_type multi-scan
_exptl_absorpt_process_details
;
(SADABS; Bruker, 2002)
;
_exptl_crystal_colour colourless
_exptl_crystal_density_diffrn 1.506
_exptl_crystal_density_method 'not measured'
_exptl_crystal_description prism
_exptl_crystal_F_000 408
_exptl_crystal_size_max 0.076
_exptl_crystal_size_mid 0.072
_exptl_crystal_size_min 0.055
_refine_diff_density_max 0.363
_refine_diff_density_min -0.180
_refine_ls_extinction_method none
_refine_ls_goodness_of_fit_ref 1.067
_refine_ls_hydrogen_treatment refall
_refine_ls_matrix_type full
_refine_ls_number_parameters 144
_refine_ls_number_reflns 1982
_refine_ls_number_restraints 0
_refine_ls_restrained_S_all 1.067
_refine_ls_R_factor_all 0.0212
_refine_ls_R_factor_gt 0.0202
_refine_ls_shift/su_max 0.001
_refine_ls_shift/su_mean 0.000
_refine_ls_structure_factor_coef Fsqd
_refine_ls_weighting_details 'calc w=1/[\s^2^(Fo^2^)+(0.0187P)^2^+0.3796P] where P=(Fo^2^+2Fc^2^)/3'
_refine_ls_weighting_scheme calc
_refine_ls_wR_factor_gt 0.0507
_refine_ls_wR_factor_ref 0.0513
_reflns_number_gt 1909
_reflns_number_total 1982
_reflns_threshold_expression I>2\s(I)
_cod_data_source_file hb7336sup1.cif
_cod_data_source_block I
_cod_original_sg_symbol_H-M 'P 21/n'
_cod_database_code 2240325
_cod_database_fobs_code 2240325

loop_
_symmetry_equiv_pos_as_xyz
'x, y, z'
'-x+1/2, y+1/2, -z+1/2'
'-x, -y, -z'
'x-1/2, -y-1/2, z-1/2'

loop_
_atom_site_type_symbol
_atom_site_label
_atom_site_fract_x
_atom_site_fract_y
_atom_site_fract_z
_atom_site_U_iso_or_equiv
_atom_site_adp_type
_atom_site_calc_flag
_atom_site_occupancy
_atom_site_symmetry_multiplicity
Cl Cl1 0.58896(4) 0.397515(17) 0.60904(3) 0.01933(8) Uani d 1 1
Cl Cl2 1.00866(4) 0.453542(17) 0.83711(3) 0.01976(8) Uani d 1 1
O O1 1.06874(14) 0.38479(5) 0.48067(9) 0.02086(18) Uani d 1 1
N N1 1.05601(15) 0.28336(6) 0.65192(10) 0.01611(18) Uani d 1 1
C C1 1.20371(19) 0.22440(7) 0.60412(13) 0.0191(2) Uani d 1 1
H H1B 1.333(2) 0.2132(9) 0.6929(16) 0.023(3) Uiso d 1 1
H H1A 1.254(2) 0.2541(9) 0.5296(16) 0.021(3) Uiso d 1 1
C C2 1.0825(2) 0.14060(7) 0.54290(13) 0.0187(2) Uani d 1 1
H H2B 0.959(2) 0.1519(9) 0.4527(17) 0.023(3) Uiso d 1 1
H H2A 1.189(2) 0.1027(9) 0.5171(17) 0.026(4) Uiso d 1 1
C C3 0.99241(19) 0.09891(7) 0.65911(13) 0.0185(2) Uani d 1 1
H H3B 0.910(2) 0.0471(9) 0.6184(15) 0.019(3) Uiso d 1 1
H H3A 1.119(2) 0.0834(9) 0.7476(16) 0.022(3) Uiso d 1 1
C C4 0.84334(18) 0.16225(7) 0.70759(12) 0.0170(2) Uani d 1 1
H H4B 0.713(2) 0.1755(9) 0.6231(15) 0.019(3) Uiso d 1 1
H H4A 0.792(2) 0.1379(9) 0.7849(16) 0.022(3) Uiso d 1 1
C C5 0.96872(19) 0.24606(7) 0.76638(12) 0.0167(2) Uani d 1 1
H H5B 1.098(2) 0.2349(9) 0.8562(15) 0.018(3) Uiso d 1 1
H H5A 0.875(2) 0.2867(9) 0.7911(15) 0.018(3) Uiso d 1 1
C C6 1.00703(17) 0.36088(7) 0.58641(11) 0.0140(2) Uani d 1 1
C C7 0.87376(17) 0.42766(7) 0.64343(11) 0.0141(2) Uani d 1 1
H H7 0.874(2) 0.4785(8) 0.5911(14) 0.013(3) Uiso d 1 1

loop_
_atom_site_aniso_label
_atom_site_aniso_U_11
_atom_site_aniso_U_22
_atom_site_aniso_U_33
_atom_site_aniso_U_12
_atom_site_aniso_U_13
_atom_site_aniso_U_23
Cl1 0.01372(13) 0.02241(14) 0.02175(14) -0.00113(10) 0.00559(10) -0.00364(10)
Cl2 0.02030(14) 0.01973(14) 0.01757(13) -0.00162(10) 0.00382(10) -0.00656(9)
O1 0.0272(4) 0.0187(4) 0.0225(4) 0.0016(3) 0.0162(3) 0.0043(3)
N1 0.0203(4) 0.0119(4) 0.0204(4) 0.0008(3) 0.0126(4) 0.0009(3)
C1 0.0189(5) 0.0149(5) 0.0278(6) 0.0014(4) 0.0136(5) 0.0003(4)
C2 0.0213(5) 0.0154(5) 0.0218(5) 0.0021(4) 0.0103(4) -0.0008(4)
C3 0.0214(5) 0.0125(5) 0.0214(5) -0.0016(4) 0.0065(4) 0.0003(4)
C4 0.0181(5) 0.0167(5) 0.0173(5) -0.0017(4) 0.0071(4) 0.0027(4)
C5 0.0226(5) 0.0142(5) 0.0160(5) 0.0003(4) 0.0101(4) 0.0020(4)
C6 0.0137(5) 0.0138(5) 0.0152(5) -0.0025(4) 0.0054(4) -0.0012(4)
C7 0.0150(5) 0.0136(5) 0.0146(5) -0.0014(4) 0.0057(4) -0.0004(4)

loop_
_atom_type_symbol
_atom_type_description
_atom_type_scat_dispersion_real
_atom_type_scat_dispersion_imag
_atom_type_scat_source
C C 0.0033 0.0016 'International Tables Vol C Tables 4.2.6.8 and 6.1.1.4'
H H 0.0000 0.0000 'International Tables Vol C Tables 4.2.6.8 and 6.1.1.4'
N N 0.0061 0.0033 'International Tables Vol C Tables 4.2.6.8 and 6.1.1.4'
O O 0.0106 0.0060 'International Tables Vol C Tables 4.2.6.8 and 6.1.1.4'
Cl Cl 0.1484 0.1585 'International Tables Vol C Tables 4.2.6.8 and 6.1.1.4'

loop_
_geom_angle_atom_site_label_1
_geom_angle_atom_site_label_2
_geom_angle_atom_site_label_3
_geom_angle
C6 N1 C5 126.95(9)
C6 N1 C1 119.41(9)
C5 N1 C1 113.57(8)
N1 C1 C2 110.77(9)
N1 C1 H1B 106.7(8)
C2 C1 H1B 110.4(8)
N1 C1 H1A 108.1(8)
C2 C1 H1A 112.0(8)
H1B C1 H1A 108.8(12)
C1 C2 C3 110.46(9)
C1 C2 H2B 109.9(9)
C3 C2 H2B 109.0(8)
C1 C2 H2A 107.8(8)
C3 C2 H2A 111.4(8)
H2B C2 H2A 108.3(12)
C2 C3 C4 110.35(9)
C2 C3 H3B 110.4(8)
C4 C3 H3B 110.3(8)
C2 C3 H3A 108.8(8)
C4 C3 H3A 108.4(8)
H3B C3 H3A 108.6(11)
C3 C4 C5 110.99(9)
C3 C4 H4B 109.7(8)
C5 C4 H4B 108.7(8)
C3 C4 H4A 111.2(8)
C5 C4 H4A 108.9(8)
H4B C4 H4A 107.2(11)
N1 C5 C4 110.02(9)
N1 C5 H5B 106.9(8)
C4 C5 H5B 110.5(8)
N1 C5 H5A 109.2(8)
C4 C5 H5A 111.4(8)
H5B C5 H5A 108.8(11)
O1 C6 N1 123.54(10)
O1 C6 C7 115.35(9)
N1 C6 C7 121.09(9)
C6 C7 Cl1 113.17(7)
C6 C7 Cl2 111.88(7)
Cl1 C7 Cl2 111.30(5)
C6 C7 H7 107.1(8)
Cl1 C7 H7 107.6(8)
Cl2 C7 H7 105.4(8)

loop_
_geom_bond_atom_site_label_1
_geom_bond_atom_site_label_2
_geom_bond_distance
Cl1 C7 1.7786(10)
Cl2 C7 1.7823(10)
O1 C6 1.2328(13)
N1 C6 1.3383(14)
N1 C5 1.4726(13)
N1 C1 1.4731(13)
C1 C2 1.5208(15)
C1 H1B 0.973(15)
C1 H1A 0.971(14)
C2 C3 1.5249(15)
C2 H2B 0.960(15)
C2 H2A 0.977(15)
C3 C4 1.5254(15)
C3 H3B 0.966(14)
C3 H3A 0.974(15)
C4 C5 1.5264(15)
C4 H4B 0.961(14)
C4 H4A 0.961(14)
C5 H5B 0.980(14)
C5 H5A 0.942(14)
C6 C7 1.5332(14)
C7 H7 0.927(13)

loop_
_geom_hbond_atom_site_label_D
_geom_hbond_atom_site_label_H
_geom_hbond_atom_site_label_A
_geom_hbond_site_symmetry_A
_geom_hbond_distance_DH
_geom_hbond_distance_HA
_geom_hbond_distance_DA
_geom_hbond_angle_DHA
_geom_hbond_publ_flag
C7 H7 O1 3_766 0.927(13) 2.286(12) 3.1931(13) 166.0(10) yes
